data_1564899
loop_
_publ_author_name
'Cooper, Alasdair K.'
'Greaves, Megan E.'
'Donohoe, William'
'Burton, Paul Matthew'
'Ronson, Thomas Oliver'
'Kennedy, Alan'
'Nelson, David James'

_publ_section_title
;
 Inhibition of (dppf)nickel-catalysed Suzuki-Miyaura cross-coupling
 reactions by \a-halo-N-heterocycles
;
_journal_name_full 'Chemical Science'
_journal_paper_doi 10.1039/D1SC04582B
_journal_year 2021
_chemical_formula_sum 'C52 H40 Cl2 Fe N2 Ni2 P2'
_chemical_formula_weight 998.97
_space_group_crystal_system monoclinic
_space_group_IT_number 15
_space_group_name_Hall '-C 2yc'
_space_group_name_H-M_alt 'C 1 2/c 1'
_atom_sites_solution_hydrogens geom
_audit_creation_method SHELXL-2018/3
_audit_update_record
;
2021-08-17 deposited with the CCDC.	2021-10-11 downloaded from the CCDC.
;
_cell_angle_alpha 90
_cell_angle_beta 106.3800(10)
_cell_angle_gamma 90
_cell_formula_units_Z 4
_cell_length_a 23.0991(3)
_cell_length_b 10.33270(10)
_cell_length_c 18.9251(3)
_cell_measurement_reflns_used 18200
_cell_measurement_temperature 100(2)
_cell_measurement_theta_max 72.5400
_cell_measurement_theta_min 2.4150
_cell_volume 4333.64(10)
_computing_cell_refinement CrysalisPro
_computing_data_collection CrysalisPro
_computing_data_reduction CrysalisPro
_computing_publication_material 'SHELXL in WINGX'
_computing_structure_refinement 'SHELXL-2018/3 (Sheldrick, 2018)'
_computing_structure_solution 'SHELXT 2014/5 (Sheldrick, 2014)'
_diffrn_ambient_temperature 100(2)
_diffrn_measured_fraction_theta_full 1.000
_diffrn_measured_fraction_theta_max 0.995
_diffrn_measurement_device_type 'Rigaku Synergy-i'
_diffrn_measurement_method 'omega scans'
_diffrn_radiation_type CuK\a
_diffrn_radiation_wavelength 1.54184
_diffrn_reflns_av_R_equivalents 0.0626
_diffrn_reflns_av_unetI/netI 0.0253
_diffrn_reflns_Laue_measured_fraction_full 1.000
_diffrn_reflns_Laue_measured_fraction_max 0.995
_diffrn_reflns_limit_h_max 28
_diffrn_reflns_limit_h_min -26
_diffrn_reflns_limit_k_max 12
_diffrn_reflns_limit_k_min -12
_diffrn_reflns_limit_l_max 23
_diffrn_reflns_limit_l_min -23
_diffrn_reflns_number 32177
_diffrn_reflns_point_group_measured_fraction_full 1.000
_diffrn_reflns_point_group_measured_fraction_max 0.995
_diffrn_reflns_theta_full 70.000
_diffrn_reflns_theta_max 72.764
_diffrn_reflns_theta_min 3.989
_diffrn_source 'microsource tube'
_exptl_absorpt_coefficient_mu 5.797
_exptl_absorpt_correction_T_max 1.00000
_exptl_absorpt_correction_T_min 0.37498
_exptl_absorpt_correction_type multi-scan
_exptl_absorpt_process_details
;
CrysAlisPro 1.171.41.99a (Rigaku Oxford Diffraction, 2021)
Empirical absorption correction using spherical harmonics,
implemented in SCALE3 ABSPACK scaling algorithm.
;
_exptl_crystal_colour red
_exptl_crystal_density_diffrn 1.531
_exptl_crystal_description 'plate fragment'
_exptl_crystal_F_000 2048
_exptl_crystal_size_max 0.37
_exptl_crystal_size_mid 0.14
_exptl_crystal_size_min 0.03
_refine_diff_density_max 0.835
_refine_diff_density_min -0.433
_refine_diff_density_rms 0.080
_refine_ls_extinction_method none
_refine_ls_goodness_of_fit_ref 1.054
_refine_ls_hydrogen_treatment constr
_refine_ls_matrix_type full
_refine_ls_number_parameters 276
_refine_ls_number_reflns 4296
_refine_ls_number_restraints 0
_refine_ls_restrained_S_all 1.054
_refine_ls_R_factor_all 0.0428
_refine_ls_R_factor_gt 0.0408
_refine_ls_shift/su_max 0.001
_refine_ls_shift/su_mean 0.000
_refine_ls_structure_factor_coef Fsqd
_refine_ls_weighting_details 'w=1/[\s^2^(Fo^2^)+(0.0683P)^2^+7.4687P] where P=(Fo^2^+2Fc^2^)/3'
_refine_ls_weighting_scheme calc
_refine_ls_wR_factor_gt 0.1085
_refine_ls_wR_factor_ref 0.1098
_reflns_Friedel_coverage 0.000
_reflns_number_gt 4059
_reflns_number_total 4296
_reflns_threshold_expression 'I > 2\s(I)'
_cod_data_source_file d1sc04582b3.cif
_cod_data_source_block 1clquin_nidimer
_cod_original_cell_volume 4333.63(10)
_cod_original_sg_symbol_H-M 'C 2/c'
_cod_database_code 1564899
_shelx_shelxl_version_number 2018/3
_shelx_space_group_comment
;
The symmetry employed for this shelxl refinement is uniquely defined
by the following loop, which should always be used as a source of
symmetry information in preference to the above space-group names.
They are only intended as comments.
;

loop_
_space_group_symop_operation_xyz
'x, y, z'
'-x, y, -z+1/2'
'x+1/2, y+1/2, z'
'-x+1/2, y+1/2, -z+1/2'
'-x, -y, -z'
'x, -y, z-1/2'
'-x+1/2, -y+1/2, -z'
'x+1/2, -y+1/2, z-1/2'

loop_
_atom_site_label
_atom_site_type_symbol
_atom_site_fract_x
_atom_site_fract_y
_atom_site_fract_z
_atom_site_U_iso_or_equiv
_atom_site_adp_type
_atom_site_occupancy
_atom_site_site_symmetry_order
_atom_site_calc_flag
_atom_site_refinement_flags_posn
_atom_site_refinement_flags_adp
_atom_site_refinement_flags_occupancy
_atom_site_disorder_assembly
_atom_site_disorder_group
Ni1 Ni 0.43688(2) 0.81440(4) 0.76453(2) 0.01785(13) Uani 1 1 d . . . . .
Fe1 Fe 0.500000 0.40314(5) 0.750000 0.01968(15) Uani 1 2 d S T P . .
P1 P 0.38604(3) 0.65892(6) 0.69617(3) 0.01851(15) Uani 1 1 d . . . . .
Cl1 Cl 0.40952(2) 0.74328(6) 0.86217(3) 0.02207(14) Uani 1 1 d . . . . .
N1 N 0.50134(9) 0.9211(2) 0.67379(11) 0.0194(4) Uani 1 1 d . . . . .
C1 C 0.44627(11) 0.9093(2) 0.68267(13) 0.0193(5) Uani 1 1 d . . . . .
C2 C 0.51107(11) 0.9939(2) 0.61704(14) 0.0226(5) Uani 1 1 d . . . . .
H2 H 0.550893 0.999431 0.612407 0.027 Uiso 1 1 calc R U . . .
C3 C 0.46609(12) 1.0579(3) 0.56755(14) 0.0249(5) Uani 1 1 d . . . . .
H3 H 0.474415 1.107452 0.529261 0.030 Uiso 1 1 calc R U . . .
C4 C 0.40656(11) 1.0496(2) 0.57398(13) 0.0236(5) Uani 1 1 d . . . . .
C5 C 0.35731(13) 1.1143(3) 0.52450(15) 0.0311(6) Uani 1 1 d . . . . .
H5 H 0.363588 1.164012 0.485065 0.037 Uiso 1 1 calc R U . . .
C6 C 0.30095(13) 1.1050(3) 0.53371(16) 0.0342(6) Uani 1 1 d . . . . .
H6 H 0.267897 1.145426 0.499237 0.041 Uiso 1 1 calc R U . . .
C7 C 0.29105(12) 1.0365(3) 0.59327(16) 0.0315(6) Uani 1 1 d . . . . .
H7 H 0.251900 1.034402 0.600198 0.038 Uiso 1 1 calc R U . . .
C8 C 0.33788(11) 0.9728(3) 0.64151(15) 0.0257(5) Uani 1 1 d . . . . .
H8 H 0.330810 0.925807 0.681428 0.031 Uiso 1 1 calc R U . . .
C9 C 0.39665(11) 0.9762(2) 0.63244(13) 0.0218(5) Uani 1 1 d . . . . .
C10 C 0.41755(10) 0.5003(2) 0.72531(14) 0.0210(5) Uani 1 1 d . . . . .
C11 C 0.41492(11) 0.3909(3) 0.67769(16) 0.0267(5) Uani 1 1 d . . . . .
H11 H 0.405610 0.393548 0.625506 0.032 Uiso 1 1 calc R U . . .
C12 C 0.42861(12) 0.2782(3) 0.72200(17) 0.0293(6) Uani 1 1 d . . . . .
H12 H 0.429639 0.192281 0.704580 0.035 Uiso 1 1 calc R U . . .
C13 C 0.44056(12) 0.3160(3) 0.79714(16) 0.0277(6) Uani 1 1 d . . . . .
H13 H 0.451101 0.259497 0.838381 0.033 Uiso 1 1 calc R U . . .
C14 C 0.43405(11) 0.4523(3) 0.79998(14) 0.0233(5) Uani 1 1 d . . . . .
H14 H 0.439565 0.502956 0.843281 0.028 Uiso 1 1 calc R U . . .
C15 C 0.38274(11) 0.6621(2) 0.59894(13) 0.0209(5) Uani 1 1 d . . . . .
C16 C 0.43730(11) 0.6510(3) 0.58059(14) 0.0245(5) Uani 1 1 d . . . . .
H16 H 0.473928 0.638060 0.618300 0.029 Uiso 1 1 calc R U . . .
C17 C 0.43802(12) 0.6587(3) 0.50803(16) 0.0317(6) Uani 1 1 d . . . . .
H17 H 0.475030 0.649678 0.495908 0.038 Uiso 1 1 calc R U . . .
C18 C 0.38499(14) 0.6794(3) 0.45291(16) 0.0358(7) Uani 1 1 d . . . . .
H18 H 0.385564 0.684485 0.402987 0.043 Uiso 1 1 calc R U . . .
C19 C 0.33132(13) 0.6926(3) 0.47053(15) 0.0327(6) Uani 1 1 d . . . . .
H19 H 0.295051 0.708079 0.432651 0.039 Uiso 1 1 calc R U . . .
C20 C 0.32983(12) 0.6836(3) 0.54308(15) 0.0265(5) Uani 1 1 d . . . . .
H20 H 0.292573 0.692030 0.554635 0.032 Uiso 1 1 calc R U . . .
C21 C 0.30735(11) 0.6342(3) 0.69618(13) 0.0217(5) Uani 1 1 d . . . . .
C22 C 0.27883(11) 0.7208(3) 0.73144(14) 0.0246(5) Uani 1 1 d . . . . .
H22 H 0.300400 0.793612 0.756248 0.030 Uiso 1 1 calc R U . . .
C23 C 0.21904(12) 0.7023(3) 0.73090(15) 0.0279(6) Uani 1 1 d . . . . .
H23 H 0.199791 0.762785 0.754609 0.034 Uiso 1 1 calc R U . . .
C24 C 0.18783(11) 0.5958(3) 0.69580(15) 0.0299(6) Uani 1 1 d . . . . .
H24 H 0.147183 0.582195 0.695943 0.036 Uiso 1 1 calc R U . . .
C25 C 0.21577(12) 0.5083(3) 0.66023(15) 0.0283(6) Uani 1 1 d . . . . .
H25 H 0.194038 0.435435 0.635700 0.034 Uiso 1 1 calc R U . . .
C26 C 0.27498(11) 0.5269(3) 0.66045(14) 0.0253(5) Uani 1 1 d . . . . .
H26 H 0.293879 0.466591 0.636215 0.030 Uiso 1 1 calc R U . . .

loop_
_atom_site_aniso_label
_atom_site_aniso_U_11
_atom_site_aniso_U_22
_atom_site_aniso_U_33
_atom_site_aniso_U_23
_atom_site_aniso_U_13
_atom_site_aniso_U_12
Ni1 0.0143(2) 0.0207(2) 0.0191(2) -0.00026(15) 0.00561(16) -0.00041(15)
Fe1 0.0168(3) 0.0189(3) 0.0270(3) 0.000 0.0121(2) 0.000
P1 0.0134(3) 0.0224(3) 0.0209(3) -0.0016(2) 0.0067(2) -0.0012(2)
Cl1 0.0187(3) 0.0271(3) 0.0227(3) 0.0002(2) 0.0095(2) 0.0006(2)
N1 0.0183(9) 0.0200(10) 0.0195(9) -0.0016(8) 0.0048(7) -0.0007(8)
C1 0.0178(11) 0.0186(11) 0.0210(11) -0.0039(9) 0.0048(9) -0.0011(9)
C2 0.0213(11) 0.0238(12) 0.0238(12) -0.0004(10) 0.0081(9) -0.0039(10)
C3 0.0290(13) 0.0249(13) 0.0218(12) 0.0017(10) 0.0089(10) -0.0013(10)
C4 0.0248(12) 0.0225(12) 0.0216(12) -0.0023(10) 0.0037(9) 0.0020(10)
C5 0.0334(15) 0.0317(14) 0.0255(13) 0.0029(11) 0.0040(11) 0.0050(12)
C6 0.0279(14) 0.0357(15) 0.0328(15) 0.0021(12) -0.0012(11) 0.0102(12)
C7 0.0181(12) 0.0346(15) 0.0382(15) -0.0026(12) 0.0021(11) 0.0064(11)
C8 0.0203(12) 0.0260(13) 0.0296(13) -0.0001(10) 0.0049(10) 0.0012(10)
C9 0.0198(11) 0.0209(11) 0.0229(12) -0.0024(9) 0.0029(9) 0.0011(9)
C10 0.0123(10) 0.0228(12) 0.0301(12) -0.0003(10) 0.0094(9) -0.0006(9)
C11 0.0197(12) 0.0291(13) 0.0341(14) -0.0069(11) 0.0120(10) -0.0029(10)
C12 0.0221(13) 0.0234(13) 0.0474(16) -0.0051(12) 0.0178(12) -0.0071(10)
C13 0.0238(13) 0.0241(13) 0.0416(15) 0.0042(11) 0.0195(11) -0.0008(10)
C14 0.0191(11) 0.0257(12) 0.0297(13) 0.0015(10) 0.0145(10) -0.0002(10)
C15 0.0172(11) 0.0237(12) 0.0227(12) -0.0024(9) 0.0072(9) -0.0026(9)
C16 0.0180(11) 0.0312(13) 0.0246(12) -0.0009(10) 0.0067(9) -0.0010(10)
C17 0.0228(13) 0.0455(16) 0.0309(14) 0.0001(12) 0.0142(11) 0.0034(12)
C18 0.0319(15) 0.0535(19) 0.0247(14) 0.0016(12) 0.0123(11) 0.0049(13)
C19 0.0238(13) 0.0487(17) 0.0244(13) 0.0026(12) 0.0050(10) 0.0040(12)
C20 0.0183(12) 0.0359(15) 0.0260(13) 0.0001(11) 0.0076(10) 0.0022(10)
C21 0.0157(11) 0.0289(13) 0.0219(11) 0.0031(10) 0.0072(9) -0.0005(10)
C22 0.0175(11) 0.0320(13) 0.0253(12) -0.0008(11) 0.0077(9) -0.0009(10)
C23 0.0191(12) 0.0379(15) 0.0290(13) 0.0010(11) 0.0105(10) 0.0010(11)
C24 0.0147(11) 0.0446(16) 0.0314(14) 0.0052(12) 0.0082(10) -0.0029(11)
C25 0.0221(12) 0.0333(14) 0.0284(13) 0.0026(11) 0.0052(10) -0.0078(11)
C26 0.0220(12) 0.0294(13) 0.0255(12) -0.0006(10) 0.0081(10) -0.0029(10)

loop_
_atom_type_symbol
_atom_type_description
_atom_type_scat_dispersion_real
_atom_type_scat_dispersion_imag
_atom_type_scat_source
Ni Ni -3.0029 0.5091 'International Tables Vol C Tables 4.2.6.8 and 6.1.1.4'
Fe Fe -1.1336 3.1974 'International Tables Vol C Tables 4.2.6.8 and 6.1.1.4'
P P 0.2955 0.4335 'International Tables Vol C Tables 4.2.6.8 and 6.1.1.4'
Cl Cl 0.3639 0.7018 'International Tables Vol C Tables 4.2.6.8 and 6.1.1.4'
N N 0.0311 0.0180 'International Tables Vol C Tables 4.2.6.8 and 6.1.1.4'
C C 0.0181 0.0091 'International Tables Vol C Tables 4.2.6.8 and 6.1.1.4'
H H 0.0000 0.0000 'International Tables Vol C Tables 4.2.6.8 and 6.1.1.4'

loop_
_geom_angle_atom_site_label_1
_geom_angle_atom_site_label_2
_geom_angle_atom_site_label_3
_geom_angle
_geom_angle_site_symmetry_1
_geom_angle_site_symmetry_3
_geom_angle_publ_flag
C1 Ni1 N1 87.89(9) . 2_656 ?
C1 Ni1 P1 93.59(7) . . ?
N1 Ni1 P1 165.15(7) 2_656 . ?
C1 Ni1 Cl1 165.38(8) . . ?
N1 Ni1 Cl1 91.21(6) 2_656 . ?
P1 Ni1 Cl1 91.01(3) . . ?
C12 Fe1 C12 101.64(16) . 2_656 ?
C12 Fe1 C13 101.59(11) . 2_656 ?
C12 Fe1 C13 40.79(12) 2_656 2_656 ?
C12 Fe1 C13 40.79(12) . . ?
C12 Fe1 C13 101.59(11) 2_656 . ?
C13 Fe1 C13 127.77(15) 2_656 . ?
C12 Fe1 C11 40.43(11) . . ?
C12 Fe1 C11 133.10(11) 2_656 . ?
C13 Fe1 C11 108.39(11) 2_656 . ?
C13 Fe1 C11 68.29(11) . . ?
C12 Fe1 C11 133.10(11) . 2_656 ?
C12 Fe1 C11 40.43(11) 2_656 2_656 ?
C13 Fe1 C11 68.29(11) 2_656 2_656 ?
C13 Fe1 C11 108.40(11) . 2_656 ?
C11 Fe1 C11 172.93(16) . 2_656 ?
C12 Fe1 C14 132.90(11) . 2_656 ?
C12 Fe1 C14 68.25(10) 2_656 2_656 ?
C13 Fe1 C14 40.34(10) 2_656 2_656 ?
C13 Fe1 C14 168.06(11) . 2_656 ?
C11 Fe1 C14 113.52(10) . 2_656 ?
C11 Fe1 C14 68.36(10) 2_656 2_656 ?
C12 Fe1 C14 68.25(10) . . ?
C12 Fe1 C14 132.90(11) 2_656 . ?
C13 Fe1 C14 168.06(11) 2_656 . ?
C13 Fe1 C14 40.33(10) . . ?
C11 Fe1 C14 68.36(10) . . ?
C11 Fe1 C14 113.52(10) 2_656 . ?
C14 Fe1 C14 151.58(15) 2_656 . ?
C12 Fe1 C10 168.93(10) . 2_656 ?
C12 Fe1 C10 68.08(10) 2_656 2_656 ?
C13 Fe1 C10 68.08(10) 2_656 2_656 ?
C13 Fe1 C10 142.85(11) . 2_656 ?
C11 Fe1 C10 144.99(11) . 2_656 ?
C11 Fe1 C10 40.56(10) 2_656 2_656 ?
C14 Fe1 C10 40.65(10) 2_656 2_656 ?
C14 Fe1 C10 121.50(10) . 2_656 ?
C12 Fe1 C10 68.08(10) . . ?
C12 Fe1 C10 168.93(10) 2_656 . ?
C13 Fe1 C10 142.85(11) 2_656 . ?
C13 Fe1 C10 68.08(10) . . ?
C11 Fe1 C10 40.56(10) . . ?
C11 Fe1 C10 144.99(11) 2_656 . ?
C14 Fe1 C10 121.50(10) 2_656 . ?
C14 Fe1 C10 40.65(10) . . ?
C10 Fe1 C10 122.47(14) 2_656 . ?
C10 P1 C15 102.86(11) . . ?
C10 P1 C21 100.75(11) . . ?
C15 P1 C21 104.09(11) . . ?
C10 P1 Ni1 112.42(8) . . ?
C15 P1 Ni1 116.57(8) . . ?
C21 P1 Ni1 117.97(9) . . ?
C1 N1 C2 121.2(2) . . ?
C1 N1 Ni1 116.30(16) . 2_656 ?
C2 N1 Ni1 122.03(16) . 2_656 ?
N1 C1 C9 118.8(2) . . ?
N1 C1 Ni1 118.85(17) . . ?
C9 C1 Ni1 122.22(18) . . ?
C3 C2 N1 122.7(2) . . ?
C3 C2 H2 118.6 . . ?
N1 C2 H2 118.6 . . ?
C2 C3 C4 118.9(2) . . ?
C2 C3 H3 120.5 . . ?
C4 C3 H3 120.5 . . ?
C9 C4 C3 118.4(2) . . ?
C9 C4 C5 119.5(2) . . ?
C3 C4 C5 122.1(2) . . ?
C6 C5 C4 119.9(3) . . ?
C6 C5 H5 120.1 . . ?
C4 C5 H5 120.1 . . ?
C5 C6 C7 121.1(2) . . ?
C5 C6 H6 119.5 . . ?
C7 C6 H6 119.5 . . ?
C8 C7 C6 120.0(3) . . ?
C8 C7 H7 120.0 . . ?
C6 C7 H7 120.0 . . ?
C7 C8 C9 120.7(3) . . ?
C7 C8 H8 119.6 . . ?
C9 C8 H8 119.6 . . ?
C4 C9 C8 118.7(2) . . ?
C4 C9 C1 120.0(2) . . ?
C8 C9 C1 121.3(2) . . ?
C11 C10 C14 107.3(2) . . ?
C11 C10 P1 125.3(2) . . ?
C14 C10 P1 125.45(19) . . ?
C11 C10 Fe1 68.67(14) . . ?
C14 C10 Fe1 69.10(13) . . ?
P1 C10 Fe1 139.93(13) . . ?
C12 C11 C10 108.2(2) . . ?
C12 C11 Fe1 69.22(15) . . ?
C10 C11 Fe1 70.77(14) . . ?
C12 C11 H11 125.9 . . ?
C10 C11 H11 125.9 . . ?
Fe1 C11 H11 125.7 . . ?
C11 C12 C13 108.3(2) . . ?
C11 C12 Fe1 70.35(15) . . ?
C13 C12 Fe1 69.69(15) . . ?
C11 C12 H12 125.9 . . ?
C13 C12 H12 125.9 . . ?
Fe1 C12 H12 125.7 . . ?
C14 C13 C12 108.5(2) . . ?
C14 C13 Fe1 70.79(14) . . ?
C12 C13 Fe1 69.52(15) . . ?
C14 C13 H13 125.8 . . ?
C12 C13 H13 125.8 . . ?
Fe1 C13 H13 125.5 . . ?
C13 C14 C10 107.8(2) . . ?
C13 C14 Fe1 68.87(14) . . ?
C10 C14 Fe1 70.25(13) . . ?
C13 C14 H14 126.1 . . ?
C10 C14 H14 126.1 . . ?
Fe1 C14 H14 126.3 . . ?
C20 C15 C16 118.9(2) . . ?
C20 C15 P1 123.30(19) . . ?
C16 C15 P1 117.66(18) . . ?
C17 C16 C15 120.3(2) . . ?
C17 C16 H16 119.8 . . ?
C15 C16 H16 119.8 . . ?
C16 C17 C18 120.2(2) . . ?
C16 C17 H17 119.9 . . ?
C18 C17 H17 119.9 . . ?
C19 C18 C17 119.9(3) . . ?
C19 C18 H18 120.1 . . ?
C17 C18 H18 120.1 . . ?
C18 C19 C20 120.5(3) . . ?
C18 C19 H19 119.7 . . ?
C20 C19 H19 119.7 . . ?
C19 C20 C15 120.1(2) . . ?
C19 C20 H20 119.9 . . ?
C15 C20 H20 119.9 . . ?
C22 C21 C26 118.8(2) . . ?
C22 C21 P1 120.96(19) . . ?
C26 C21 P1 120.28(19) . . ?
C21 C22 C23 120.8(2) . . ?
C21 C22 H22 119.6 . . ?
C23 C22 H22 119.6 . . ?
C24 C23 C22 119.8(3) . . ?
C24 C23 H23 120.1 . . ?
C22 C23 H23 120.1 . . ?
C23 C24 C25 120.1(2) . . ?
C23 C24 H24 120.0 . . ?
C25 C24 H24 120.0 . . ?
C26 C25 C24 120.2(3) . . ?
C26 C25 H25 119.9 . . ?
C24 C25 H25 119.9 . . ?
C25 C26 C21 120.4(2) . . ?
C25 C26 H26 119.8 . . ?
C21 C26 H26 119.8 . . ?

loop_
_geom_bond_atom_site_label_1
_geom_bond_atom_site_label_2
_geom_bond_distance
_geom_bond_site_symmetry_2
_geom_bond_publ_flag
Ni1 C1 1.897(2) . ?
Ni1 N1 1.917(2) 2_656 ?
Ni1 P1 2.1855(7) . ?
Ni1 Cl1 2.2389(7) . ?
Fe1 C12 2.043(3) . ?
Fe1 C12 2.043(3) 2_656 ?
Fe1 C13 2.045(2) 2_656 ?
Fe1 C13 2.045(3) . ?
Fe1 C11 2.058(3) . ?
Fe1 C11 2.058(3) 2_656 ?
Fe1 C14 2.070(2) 2_656 ?
Fe1 C14 2.070(2) . ?
Fe1 C10 2.086(2) 2_656 ?
Fe1 C10 2.086(2) . ?
P1 C10 1.815(3) . ?
P1 C15 1.820(2) . ?
P1 C21 1.836(2) . ?
N1 C1 1.335(3) . ?
N1 C2 1.381(3) . ?
C1 C9 1.442(3) . ?
C2 C3 1.359(4) . ?
C2 H2 0.9500 . ?
C3 C4 1.417(4) . ?
C3 H3 0.9500 . ?
C4 C9 1.413(4) . ?
C4 C5 1.420(4) . ?
C5 C6 1.365(4) . ?
C5 H5 0.9500 . ?
C6 C7 1.403(4) . ?
C6 H6 0.9500 . ?
C7 C8 1.371(4) . ?
C7 H7 0.9500 . ?
C8 C9 1.416(4) . ?
C8 H8 0.9500 . ?
C10 C11 1.436(4) . ?
C10 C14 1.444(4) . ?
C11 C12 1.417(4) . ?
C11 H11 0.9500 . ?
C12 C13 1.425(4) . ?
C12 H12 0.9500 . ?
C13 C14 1.419(4) . ?
C13 H13 0.9500 . ?
C14 H14 0.9500 . ?
C15 C20 1.390(3) . ?
C15 C16 1.403(3) . ?
C16 C17 1.380(4) . ?
C16 H16 0.9500 . ?
C17 C18 1.383(4) . ?
C17 H17 0.9500 . ?
C18 C19 1.379(4) . ?
C18 H18 0.9500 . ?
C19 C20 1.386(4) . ?
C19 H19 0.9500 . ?
C20 H20 0.9500 . ?
C21 C22 1.389(4) . ?
C21 C26 1.400(4) . ?
C22 C23 1.391(3) . ?
C22 H22 0.9500 . ?
C23 C24 1.379(4) . ?
C23 H23 0.9500 . ?
C24 C25 1.390(4) . ?
C24 H24 0.9500 . ?
C25 C26 1.380(4) . ?
C25 H25 0.9500 . ?
C26 H26 0.9500 . ?

loop_
_geom_torsion_atom_site_label_1
_geom_torsion_atom_site_label_2
_geom_torsion_atom_site_label_3
_geom_torsion_atom_site_label_4
_geom_torsion
_geom_torsion_site_symmetry_1
_geom_torsion_site_symmetry_2
_geom_torsion_site_symmetry_3
_geom_torsion_site_symmetry_4
_geom_torsion_publ_flag
C2 N1 C1 C9 -1.1(3) . . . . ?
Ni1 N1 C1 C9 -173.24(17) 2_656 . . . ?
C2 N1 C1 Ni1 -177.09(17) . . . . ?
Ni1 N1 C1 Ni1 10.8(2) 2_656 . . . ?
N1 Ni1 C1 N1 52.71(17) 2_656 . . . ?
P1 Ni1 C1 N1 -112.49(18) . . . . ?
Cl1 Ni1 C1 N1 139.4(2) . . . . ?
N1 Ni1 C1 C9 -123.1(2) 2_656 . . . ?
P1 Ni1 C1 C9 71.65(19) . . . . ?
Cl1 Ni1 C1 C9 -36.5(4) . . . . ?
C1 N1 C2 C3 0.4(4) . . . . ?
Ni1 N1 C2 C3 172.1(2) 2_656 . . . ?
N1 C2 C3 C4 -0.2(4) . . . . ?
C2 C3 C4 C9 0.8(4) . . . . ?
C2 C3 C4 C5 179.7(3) . . . . ?
C9 C4 C5 C6 -0.1(4) . . . . ?
C3 C4 C5 C6 -179.0(3) . . . . ?
C4 C5 C6 C7 2.6(4) . . . . ?
C5 C6 C7 C8 -3.0(4) . . . . ?
C6 C7 C8 C9 0.7(4) . . . . ?
C3 C4 C9 C8 176.8(2) . . . . ?
C5 C4 C9 C8 -2.1(4) . . . . ?
C3 C4 C9 C1 -1.5(4) . . . . ?
C5 C4 C9 C1 179.5(2) . . . . ?
C7 C8 C9 C4 1.8(4) . . . . ?
C7 C8 C9 C1 -179.9(2) . . . . ?
N1 C1 C9 C4 1.7(3) . . . . ?
Ni1 C1 C9 C4 177.54(18) . . . . ?
N1 C1 C9 C8 -176.6(2) . . . . ?
Ni1 C1 C9 C8 -0.8(3) . . . . ?
C15 P1 C10 C11 -23.3(2) . . . . ?
C21 P1 C10 C11 84.0(2) . . . . ?
Ni1 P1 C10 C11 -149.52(18) . . . . ?
C15 P1 C10 C14 174.8(2) . . . . ?
C21 P1 C10 C14 -77.9(2) . . . . ?
Ni1 P1 C10 C14 48.6(2) . . . . ?
C15 P1 C10 Fe1 75.3(2) . . . . ?
C21 P1 C10 Fe1 -177.4(2) . . . . ?
Ni1 P1 C10 Fe1 -50.9(2) . . . . ?
C14 C10 C11 C12 0.8(3) . . . . ?
P1 C10 C11 C12 -163.78(18) . . . . ?
Fe1 C10 C11 C12 59.32(17) . . . . ?
C14 C10 C11 Fe1 -58.50(16) . . . . ?
P1 C10 C11 Fe1 136.89(18) . . . . ?
C10 C11 C12 C13 -0.7(3) . . . . ?
Fe1 C11 C12 C13 59.59(18) . . . . ?
C10 C11 C12 Fe1 -60.30(17) . . . . ?
C11 C12 C13 C14 0.3(3) . . . . ?
Fe1 C12 C13 C14 60.32(18) . . . . ?
C11 C12 C13 Fe1 -60.01(18) . . . . ?
C12 C13 C14 C10 0.2(3) . . . . ?
Fe1 C13 C14 C10 59.73(16) . . . . ?
C12 C13 C14 Fe1 -59.53(18) . . . . ?
C11 C10 C14 C13 -0.6(3) . . . . ?
P1 C10 C14 C13 163.95(18) . . . . ?
Fe1 C10 C14 C13 -58.86(17) . . . . ?
C11 C10 C14 Fe1 58.23(16) . . . . ?
P1 C10 C14 Fe1 -137.19(18) . . . . ?
C10 P1 C15 C20 123.0(2) . . . . ?
C21 P1 C15 C20 18.3(3) . . . . ?
Ni1 P1 C15 C20 -113.5(2) . . . . ?
C10 P1 C15 C16 -61.4(2) . . . . ?
C21 P1 C15 C16 -166.1(2) . . . . ?
Ni1 P1 C15 C16 62.1(2) . . . . ?
C20 C15 C16 C17 -1.3(4) . . . . ?
P1 C15 C16 C17 -177.1(2) . . . . ?
C15 C16 C17 C18 1.0(4) . . . . ?
C16 C17 C18 C19 0.1(5) . . . . ?
C17 C18 C19 C20 -0.9(5) . . . . ?
C18 C19 C20 C15 0.6(5) . . . . ?
C16 C15 C20 C19 0.5(4) . . . . ?
P1 C15 C20 C19 176.0(2) . . . . ?
C10 P1 C21 C22 130.2(2) . . . . ?
C15 P1 C21 C22 -123.5(2) . . . . ?
Ni1 P1 C21 C22 7.5(2) . . . . ?
C10 P1 C21 C26 -49.7(2) . . . . ?
C15 P1 C21 C26 56.6(2) . . . . ?
Ni1 P1 C21 C26 -172.43(17) . . . . ?
C26 C21 C22 C23 -0.5(4) . . . . ?
P1 C21 C22 C23 179.5(2) . . . . ?
C21 C22 C23 C24 0.9(4) . . . . ?
C22 C23 C24 C25 -0.9(4) . . . . ?
C23 C24 C25 C26 0.6(4) . . . . ?
C24 C25 C26 C21 -0.3(4) . . . . ?
C22 C21 C26 C25 0.2(4) . . . . ?
P1 C21 C26 C25 -179.8(2) . . . . ?
